data_7116073
loop_
_publ_author_name
'Simon A. Herbert'
'Agnieszka Janiak'
'Praveen K. Thallapally'
'Jerry L. Atwood'
'Leonard J. Barbour'

_publ_section_title
;
 Diffusion of vaporous guests into a seemingly non-porous organic crystal
;
_journal_name_full Chem.Commun.
_journal_page_first 15509
_journal_paper_doi 10.1039/C4cc07366E
_journal_volume 50
_journal_year 2014
_chemical_formula_moiety 'C44 H50.40 O4 S4, C44 H56 O4 S4, 0.8(I), 5.6(H)'
_chemical_formula_sum 'C88 H112 I0.8 O8 S8'
_chemical_formula_weight 1655.78
_chemical_name_systematic
; 
 ? 
;
_space_group_IT_number 113
_symmetry_cell_setting tetragonal
_symmetry_space_group_name_Hall 'P -4 2ab'
_symmetry_space_group_name_H-M 'P -4 21 m'
_atom_sites_solution_hydrogens geom
_atom_sites_solution_primary direct
_atom_sites_solution_secondary difmap
_audit_creation_method SHELXL-97
_cell_angle_alpha 90.00
_cell_angle_beta 90.00
_cell_angle_gamma 90.00
_cell_formula_units_Z 2
_cell_length_a 19.544(3)
_cell_length_b 19.544(3)
_cell_length_c 11.924(2)
_cell_measurement_reflns_used 7232
_cell_measurement_temperature 100(2)
_cell_measurement_theta_max 27.98
_cell_measurement_theta_min 1.47
_cell_volume 4554.6(12)
_computing_cell_refinement 'APEX2 v2012.10-0 (Bruker AXS, 2005-2012)'
_computing_data_collection 'APEX2 v2012.10-0 (Bruker AXS, 2005-2012)'
_computing_data_reduction 'SAINT (Bruker AXS, 2009)'
_computing_molecular_graphics 'XSeed (Barbour, 2001)'
_computing_publication_material 'SHELXL-97 (Sheldrick, 2008)'
_computing_structure_refinement 'SHELXL-97 (Sheldrick, 1997)'
_computing_structure_solution 'SHELXS-97 (Sheldrick, 1990)'
_diffrn_ambient_temperature 100(2)
_diffrn_measured_fraction_theta_full 0.999
_diffrn_measured_fraction_theta_max 0.987
_diffrn_measurement_device_type 'Bruker APEX-II CCD'
_diffrn_measurement_method '\f and \w scans'
_diffrn_radiation_monochromator graphite
_diffrn_radiation_source 'sealed tube'
_diffrn_radiation_type MoK\a
_diffrn_radiation_wavelength 0.71073
_diffrn_reflns_av_R_equivalents 0.0424
_diffrn_reflns_av_sigmaI/netI 0.0343
_diffrn_reflns_limit_h_max 25
_diffrn_reflns_limit_h_min -25
_diffrn_reflns_limit_k_max 24
_diffrn_reflns_limit_k_min -23
_diffrn_reflns_limit_l_max 15
_diffrn_reflns_limit_l_min -11
_diffrn_reflns_number 28876
_diffrn_reflns_theta_full 26.00
_diffrn_reflns_theta_max 27.98
_diffrn_reflns_theta_min 1.47
_diffrn_standards_number 0
_exptl_absorpt_coefficient_mu 0.517
_exptl_absorpt_correction_T_max 1.0000
_exptl_absorpt_correction_T_min 0.9659
_exptl_absorpt_correction_type multi-scan
_exptl_absorpt_process_details 'SADABS 2008/1 (Bruker AXS, 2008)'
_exptl_crystal_colour 'light brown'
_exptl_crystal_density_diffrn 1.207
_exptl_crystal_density_method 'not measured'
_exptl_crystal_description block
_exptl_crystal_F_000 1748.8
_exptl_crystal_size_max 0.22
_exptl_crystal_size_mid 0.14
_exptl_crystal_size_min 0.10
_refine_diff_density_max 1.245
_refine_diff_density_min -0.891
_refine_diff_density_rms 0.078
_refine_ls_abs_structure_details 'Flack H D (1983), Acta Cryst. A39, 876-881'
_refine_ls_abs_structure_Flack -0.03(5)
_refine_ls_extinction_method none
_refine_ls_goodness_of_fit_ref 1.054
_refine_ls_hydrogen_treatment constr
_refine_ls_matrix_type full
_refine_ls_number_parameters 323
_refine_ls_number_reflns 5545
_refine_ls_number_restraints 62
_refine_ls_restrained_S_all 1.059
_refine_ls_R_factor_all 0.0621
_refine_ls_R_factor_gt 0.0537
_refine_ls_shift/su_max 0.001
_refine_ls_shift/su_mean 0.000
_refine_ls_structure_factor_coef Fsqd
_refine_ls_weighting_details 'calc w=1/[\s^2^(Fo^2^)+(0.0860P)^2^+4.1036P] where P=(Fo^2^+2Fc^2^)/3'
_refine_ls_weighting_scheme calc
_refine_ls_wR_factor_gt 0.1456
_refine_ls_wR_factor_ref 0.1536
_reflns_number_gt 4914
_reflns_number_total 5545
_reflns_threshold_expression >2sigma(I)
_cod_data_source_file c4cc07366e3.cif
_cod_data_source_block e:TBC_dry_I2
_cod_original_cell_volume 4554.4(16)
_cod_original_formula_sum 'C88 H112 I0.80 O8 S8'
_cod_database_code 7116073

loop_
_symmetry_equiv_pos_as_xyz
'x, y, z'
'y, -x, -z'
'-x, -y, z'
'-y, x, -z'
'x+1/2, -y+1/2, -z'
'-x+1/2, y+1/2, -z'
'-y+1/2, -x+1/2, z'
'y+1/2, x+1/2, z'

loop_
_atom_site_label
_atom_site_type_symbol
_atom_site_fract_x
_atom_site_fract_y
_atom_site_fract_z
_atom_site_U_iso_or_equiv
_atom_site_adp_type
_atom_site_occupancy
_atom_site_symmetry_multiplicity
_atom_site_calc_flag
_atom_site_refinement_flags
_atom_site_disorder_assembly
_atom_site_disorder_group
S1 S 0.80477(3) 0.95658(4) 1.01104(7) 0.02087(17) Uani 1 1 d . . .
C1 C 0.92695(14) 0.88654(14) 0.9893(3) 0.0199(6) Uani 1 1 d . . .
C2 C 0.86907(15) 0.91209(15) 0.9359(3) 0.0200(6) Uani 1 1 d . . .
C3 C 0.85712(15) 0.89871(15) 0.8223(3) 0.0219(6) Uani 1 1 d . . .
H3 H 0.8170 0.9161 0.7876 0.026 Uiso 1 1 calc R . .
C4 C 0.90346(16) 0.86007(16) 0.7590(3) 0.0237(6) Uani 1 1 d . . .
C5 C 0.96147(15) 0.83588(15) 0.8124(3) 0.0216(6) Uani 1 1 d . . .
H5 H 0.9940 0.8104 0.7705 0.026 Uiso 1 1 calc R . .
C6 C 0.97350(14) 0.84790(15) 0.9264(3) 0.0202(6) Uani 1 1 d . . .
C7 C 0.8891(2) 0.8478(2) 0.6344(3) 0.0344(8) Uani 1 1 d . . .
C8 C 0.8187(2) 0.8154(3) 0.6201(4) 0.0705(17) Uani 1 1 d . . .
H8A H 0.7840 0.8450 0.6543 0.106 Uiso 1 1 calc R . .
H8B H 0.8180 0.7706 0.6569 0.106 Uiso 1 1 calc R . .
H8C H 0.8087 0.8098 0.5401 0.106 Uiso 1 1 calc R . .
C9 C 0.9423(2) 0.8009(2) 0.5821(3) 0.0406(9) Uani 1 1 d . . .
H9A H 0.9318 0.7943 0.5025 0.061 Uiso 1 1 calc R . .
H9B H 0.9416 0.7566 0.6205 0.061 Uiso 1 1 calc R . .
H9C H 0.9877 0.8216 0.5898 0.061 Uiso 1 1 calc R . .
C10 C 0.8904(3) 0.9165(3) 0.5734(4) 0.0701(17) Uani 1 1 d . . .
H10A H 0.9364 0.9363 0.5785 0.105 Uiso 1 1 calc R . .
H10B H 0.8573 0.9476 0.6081 0.105 Uiso 1 1 calc R . .
H10C H 0.8784 0.9096 0.4944 0.105 Uiso 1 1 calc R . .
O1 O 0.93994(11) 0.90105(12) 1.09956(19) 0.0267(5) Uani 1 1 d . . .
C11 C 0.9104(2) 0.8544(2) 1.1783(3) 0.0395(9) Uani 1 1 d . . .
H11A H 0.8604 0.8574 1.1744 0.059 Uiso 1 1 calc R . .
H11B H 0.9256 0.8662 1.2542 0.059 Uiso 1 1 calc R . .
H11C H 0.9249 0.8077 1.1603 0.059 Uiso 1 1 calc R . .
S2 S 0.50006(4) 0.79926(4) 0.68909(6) 0.02200(17) Uani 1 1 d . . .
C12 C 0.59794(14) 0.90206(14) 0.6794(4) 0.0193(8) Uani 1 2 d S B .
C13 C 0.56024(15) 0.85272(15) 0.6208(3) 0.0204(6) Uani 1 1 d . . .
C14 C 0.57521(16) 0.83839(16) 0.5097(3) 0.0259(6) Uani 1 1 d . A .
H14A H 0.5495 0.8042 0.4718 0.031 Uiso 1 1 calc R . .
C15 C 0.62714(19) 0.87286(19) 0.4516(4) 0.0291(10) Uani 1 2 d SD . .
C16 C 0.6409(8) 0.8529(8) 0.3290(5) 0.042(2) Uani 0.50 1 d PD A -1
C17 C 0.5781(5) 0.8666(7) 0.2594(7) 0.083(5) Uani 0.50 1 d PD A -1
H17A H 0.5652 0.9140 0.2607 0.125 Uiso 0.50 1 d PR A -1
H17B H 0.5858 0.8525 0.1834 0.125 Uiso 0.50 1 d PR A -1
H17C H 0.5420 0.8395 0.2914 0.125 Uiso 0.50 1 d PR A -1
C18 C 0.7009(5) 0.8952(5) 0.2822(6) 0.048(2) Uani 0.50 1 d PD A -1
H18A H 0.6898 0.9430 0.2872 0.072 Uiso 0.50 1 d PR A -1
H18B H 0.7423 0.8864 0.3231 0.072 Uiso 0.50 1 d PR A -1
H18C H 0.7072 0.8828 0.2050 0.072 Uiso 0.50 1 d PR A -1
C19 C 0.6629(7) 0.7762(4) 0.3239(7) 0.076(4) Uani 0.50 1 d PD A -1
H19A H 0.7039 0.7668 0.3655 0.114 Uiso 0.50 1 d PR A -1
H19B H 0.6257 0.7504 0.3549 0.114 Uiso 0.50 1 d PR A -1
H19C H 0.6695 0.7634 0.2469 0.114 Uiso 0.50 1 d PR A -1
O2 O 0.58511(12) 0.91489(12) 0.7901(3) 0.0279(7) Uani 1 2 d S . .
C20 C 0.6239(3) 0.8761(3) 0.8651(5) 0.0407(16) Uani 0.80 2 d SP B .
H20A H 0.6538 0.8462 0.8242 0.061 Uiso 0.80 2 d SPR . .
H20B H 0.6506 0.9063 0.9115 0.061 Uiso 0.80 1 d PR . .
C40 C 0.529(2) 0.957(2) 0.833(3) 0.043(10) Uiso 0.10 1 d P B -1
H40A H 0.5072 0.9785 0.7692 0.064 Uiso 0.10 1 d PR . .
H40B H 0.4944 0.9373 0.8772 0.064 Uiso 0.20 1 d PR . .
C21 C 0.40404(16) 0.90404(16) 0.6995(4) 0.0236(9) Uani 1 2 d SD . .
C22 C 0.44226(15) 0.85549(15) 0.7580(3) 0.0219(6) Uani 1 1 d . C .
C23 C 0.4288(3) 0.8425(3) 0.8680(5) 0.0297(11) Uani 0.80 1 d P C 1
H23A H 0.4552 0.8089 0.9060 0.036 Uiso 0.80 1 calc PR C 1
C24 C 0.3772(4) 0.8772(4) 0.9271(5) 0.0423(19) Uani 0.80 2 d SPDU C 1
C25 C 0.3610(4) 0.8610(4) 1.0513(6) 0.061(2) Uani 0.80 2 d SPDU C 1
C26 C 0.3150(7) 0.9076(7) 1.1062(9) 0.073(4) Uani 0.40 1 d PDU C 1
H26A H 0.2719 0.9100 1.0677 0.110 Uiso 0.40 1 d PR C 1
H26B H 0.3363 0.9518 1.1059 0.110 Uiso 0.40 1 d PR C 1
H26C H 0.3075 0.8932 1.1823 0.110 Uiso 0.40 1 d PR C 1
C27 C 0.3317(6) 0.7871(5) 1.0554(8) 0.068(3) Uani 0.40 1 d PDU C 1
H27A H 0.2868 0.7868 1.0175 0.101 Uiso 0.80 2 d SPR C 1
H27B H 0.3254 0.7736 1.1321 0.101 Uiso 0.40 1 d PR C 1
H27C H 0.3625 0.7560 1.0191 0.101 Uiso 0.40 1 d PR C 1
C28 C 0.4316(7) 0.8568(8) 1.1163(11) 0.062(3) Uani 0.40 1 d PDU C 1
H28A H 0.4236 0.8468 1.1940 0.093 Uiso 0.40 1 d PR C 1
H28B H 0.4548 0.8999 1.1098 0.093 Uiso 0.40 1 d PR C 1
H28C H 0.4593 0.8214 1.0840 0.093 Uiso 0.40 1 d PR C 1
O3 O 0.4184(2) 0.9184(2) 0.5893(4) 0.0302(11) Uani 0.80 2 d SP D 1
C29 C 0.3811(4) 0.8811(4) 0.5116(6) 0.056(2) Uani 0.80 2 d SP D 1
H29A H 0.3964 0.8964 0.4393 0.084 Uiso 0.80 2 d SPR D 1
H29B H 0.3371 0.8896 0.5190 0.084 Uiso 0.80 1 d PR D 1
C33 C 0.4457(12) 0.8579(12) 0.880(2) 0.021(5) Uiso 0.20 1 d P C 2
H33A H 0.4781 0.8308 0.9199 0.025 Uiso 0.20 1 calc PR C 2
C34 C 0.4007(9) 0.9007(9) 0.9389(19) 0.033(7) Uiso 0.20 2 d SPD C 2
C35 C 0.4095(8) 0.9095(8) 1.066(2) 0.043(6) Uiso 0.20 2 d SPD C 2
C36 C 0.3459(8) 0.9355(8) 1.122(2) 0.033(6) Uiso 0.20 1 d PD C 2
H36A H 0.3542 0.9424 1.2002 0.050 Uiso 0.20 1 d PR C 2
H36B H 0.3098 0.9027 1.1122 0.050 Uiso 0.20 1 d PR C 2
H36C H 0.3328 0.9781 1.0879 0.050 Uiso 0.20 1 d PR C 2
C37 C 0.4656(7) 0.9656(7) 1.084(3) 0.061(9) Uiso 0.20 2 d SPD . 2
H37A H 0.4744 0.9744 1.1621 0.091 Uiso 0.20 2 d SPR . 2
H37B H 0.4489 1.0067 1.0487 0.091 Uiso 0.20 1 d PR . 2
O33 O 0.4003(8) 0.9003(8) 0.5839(15) 0.034(7) Uiso 0.20 2 d SPD D 2
C39 C 0.3513(13) 0.8513(13) 0.543(3) 0.10(2) Uiso 0.20 2 d SPD D 2
H39A H 0.3528 0.8528 0.4629 0.156 Uiso 0.20 2 d SPR D 2
H39B H 0.3096 0.8623 0.5683 0.156 Uiso 0.20 1 d PR D 2
I1 I 0.67505(8) 0.82495(8) 0.91712(16) 0.0423(4) Uani 0.20 2 d SP . .
I2 I 0.76273(9) 0.73727(9) 1.0135(2) 0.0592(6) Uani 0.20 2 d SP . .

loop_
_atom_site_aniso_label
_atom_site_aniso_U_11
_atom_site_aniso_U_22
_atom_site_aniso_U_33
_atom_site_aniso_U_23
_atom_site_aniso_U_13
_atom_site_aniso_U_12
S1 0.0152(3) 0.0193(3) 0.0281(4) -0.0050(3) 0.0025(3) -0.0011(2)
C1 0.0201(13) 0.0184(13) 0.0213(14) -0.0034(11) 0.0009(11) -0.0016(10)
C2 0.0180(13) 0.0147(13) 0.0272(15) -0.0054(11) 0.0027(11) -0.0005(11)
C3 0.0199(14) 0.0219(14) 0.0238(15) -0.0008(12) -0.0021(12) 0.0022(11)
C4 0.0257(15) 0.0232(15) 0.0222(15) -0.0042(12) -0.0031(12) 0.0035(12)
C5 0.0210(14) 0.0206(14) 0.0232(14) -0.0064(12) -0.0014(12) 0.0048(11)
C6 0.0136(12) 0.0197(14) 0.0273(15) -0.0013(12) -0.0022(11) -0.0010(10)
C7 0.0375(19) 0.043(2) 0.0231(16) -0.0064(15) -0.0068(14) 0.0169(16)
C8 0.042(3) 0.117(5) 0.052(3) -0.047(3) -0.014(2) 0.009(3)
C9 0.049(2) 0.044(2) 0.0289(17) -0.0091(17) -0.0029(16) 0.0164(19)
C10 0.119(5) 0.061(3) 0.031(2) 0.006(2) 0.001(3) 0.042(3)
O1 0.0269(12) 0.0309(12) 0.0224(11) -0.0069(9) -0.0026(9) 0.0020(9)
C11 0.046(2) 0.047(2) 0.0260(17) 0.0053(16) 0.0043(16) 0.0106(18)
S2 0.0208(3) 0.0155(3) 0.0297(4) 0.0009(3) 0.0067(3) 0.0014(3)
C12 0.0167(11) 0.0167(11) 0.025(2) 0.0002(11) -0.0002(11) 0.0043(15)
C13 0.0184(14) 0.0192(14) 0.0235(14) 0.0037(11) 0.0001(11) 0.0008(11)
C14 0.0281(15) 0.0265(15) 0.0231(15) 0.0016(13) -0.0019(13) -0.0079(12)
C15 0.0323(15) 0.0323(15) 0.023(2) -0.0017(14) 0.0017(14) -0.012(2)
C16 0.060(9) 0.049(8) 0.018(2) 0.002(5) 0.009(5) -0.033(4)
C17 0.067(7) 0.163(13) 0.019(4) 0.016(6) -0.006(4) -0.064(8)
C18 0.058(6) 0.066(6) 0.020(3) -0.001(4) 0.012(4) -0.026(5)
C19 0.145(12) 0.050(6) 0.033(4) -0.018(4) 0.041(6) -0.041(7)
O2 0.0298(10) 0.0298(10) 0.0240(16) -0.0056(9) 0.0056(9) -0.0010(14)
C20 0.051(3) 0.051(3) 0.020(3) 0.007(2) -0.007(2) -0.012(3)
C21 0.0215(13) 0.0215(13) 0.028(2) -0.0005(12) -0.0005(12) 0.0017(17)
C22 0.0205(14) 0.0191(14) 0.0261(15) -0.0019(12) 0.0014(12) 0.0071(11)
C23 0.032(3) 0.031(3) 0.027(3) 0.000(2) -0.004(2) 0.016(3)
C24 0.055(3) 0.055(3) 0.017(3) 0.004(2) 0.004(2) 0.040(4)
C25 0.081(3) 0.081(3) 0.022(3) 0.011(3) 0.011(3) 0.059(4)
C26 0.095(7) 0.105(7) 0.021(4) 0.013(5) 0.025(5) 0.073(7)
C27 0.073(6) 0.095(6) 0.034(5) 0.030(5) 0.014(4) 0.046(5)
C28 0.100(7) 0.062(6) 0.023(5) 0.004(5) -0.001(5) 0.059(6)
O3 0.0329(17) 0.0329(17) 0.025(2) 0.0026(15) 0.0026(15) 0.008(3)
C29 0.069(4) 0.069(4) 0.030(4) -0.015(3) -0.015(3) 0.032(5)
I1 0.0434(6) 0.0434(6) 0.0402(9) -0.0034(6) 0.0034(6) -0.0108(8)
I2 0.0555(8) 0.0555(8) 0.0668(14) 0.0053(8) -0.0053(8) -0.0046(10)

loop_
_atom_type_symbol
_atom_type_description
_atom_type_scat_dispersion_real
_atom_type_scat_dispersion_imag
_atom_type_scat_source
C C 0.0033 0.0016 'International Tables Vol C Tables 4.2.6.8 and 6.1.1.4'
H H 0.0000 0.0000 'International Tables Vol C Tables 4.2.6.8 and 6.1.1.4'
O O 0.0106 0.0060 'International Tables Vol C Tables 4.2.6.8 and 6.1.1.4'
S S 0.1246 0.1234 'International Tables Vol C Tables 4.2.6.8 and 6.1.1.4'
I I -0.4742 1.8119 'International Tables Vol C Tables 4.2.6.8 and 6.1.1.4'

loop_
_geom_angle_atom_site_label_1
_geom_angle_atom_site_label_2
_geom_angle_atom_site_label_3
_geom_angle
_geom_angle_site_symmetry_1
_geom_angle_site_symmetry_3
C6 S1 C2 104.72(14) 2_577 .
O1 C1 C2 121.1(3) . .
O1 C1 C6 120.4(3) . .
C2 C1 C6 118.5(3) . .
C1 C2 C3 120.8(3) . .
C1 C2 S1 121.5(2) . .
C3 C2 S1 117.6(2) . .
C2 C3 C4 121.0(3) . .
C5 C4 C3 117.8(3) . .
C5 C4 C7 122.9(3) . .
C3 C4 C7 119.3(3) . .
C4 C5 C6 121.8(3) . .
C5 C6 C1 120.1(3) . .
C5 C6 S1 117.3(2) . 4_757
C1 C6 S1 122.2(2) . 4_757
C9 C7 C8 108.8(3) . .
C9 C7 C10 108.9(4) . .
C8 C7 C10 109.1(4) . .
C9 C7 C4 111.5(3) . .
C8 C7 C4 109.8(3) . .
C10 C7 C4 108.8(3) . .
C1 O1 C11 115.1(3) . .
C13 S2 C22 105.65(15) . .
O2 C12 C13 120.7(2) . .
O2 C12 C13 120.7(2) . 7_665
C13 C12 C13 118.5(4) . 7_665
C14 C13 C12 120.3(3) . .
C14 C13 S2 117.4(2) . .
C12 C13 S2 121.8(3) . .
C13 C14 C15 121.9(3) . .
C14 C15 C14 116.9(4) 7_665 .
C14 C15 C16 118.4(8) 7_665 7_665
C14 C15 C16 124.7(8) . 7_665
C14 C15 C16 124.7(8) 7_665 .
C14 C15 C16 118.4(8) . .
C17 C16 C15 109.6(7) . .
C17 C16 C18 109.0(8) . .
C15 C16 C18 110.0(11) . .
C17 C16 C19 111.9(12) . .
C15 C16 C19 109.2(7) . .
C18 C16 C19 107.0(8) . .
C12 O2 C20 114.8(4) . .
C12 O2 C40 125.1(13) . .
C20 O2 C40 119.4(13) . .
C12 O2 C40 125.1(13) . 7_665
C20 O2 C40 119.4(13) . 7_665
O3 C21 C22 120.6(2) . 8_455
O33 C21 C22 119.4(3) . 8_455
O3 C21 C22 120.6(2) . .
O33 C21 C22 119.4(3) . .
C22 C21 C22 118.6(4) 8_455 .
C23 C22 C21 120.4(3) . .
C21 C22 C33 120.2(10) . .
C23 C22 S2 116.9(3) . .
C21 C22 S2 122.0(3) . .
C33 C22 S2 116.9(10) . .
C22 C23 C24 122.1(4) . .
C23 C24 C23 116.2(6) 8_455 .
C23 C24 C25 121.9(3) 8_455 .
C23 C24 C25 121.9(3) . .
C26 C25 C26 125.8(10) 8_455 .
C26 C25 C24 115.7(5) 8_455 .
C26 C25 C24 115.7(5) . .
C26 C25 C27 110.0(9) . .
C24 C25 C27 107.2(7) . .
C26 C25 C27 110.1(9) 8_455 8_455
C24 C25 C27 107.2(7) . 8_455
C26 C25 C28 110.8(9) . .
C24 C25 C28 107.5(8) . .
C27 C25 C28 105.0(7) . .
C26 C25 C28 110.8(9) 8_455 8_455
C24 C25 C28 107.5(8) . 8_455
C27 C25 C28 105.0(7) 8_455 8_455
C21 O3 C29 115.1(7) . .
C34 C33 C22 119.2(19) . .
C33 C34 C33 120(3) 8_455 .
C33 C34 C35 119.2(13) 8_455 .
C33 C34 C35 119.2(13) . .
C36 C35 C36 111.3(19) 8_455 .
C36 C35 C34 112.7(12) 8_455 .
C36 C35 C34 112.7(12) . .
C36 C35 C37 106.2(12) 8_455 .
C36 C35 C37 106.2(12) . .
C34 C35 C37 107.2(17) . .
C35 C37 C37 171.9(14) . 3_675
C21 O33 C39 113.9(19) . .

loop_
_geom_bond_atom_site_label_1
_geom_bond_atom_site_label_2
_geom_bond_distance
_geom_bond_site_symmetry_2
S1 C6 1.771(3) 2_577
S1 C2 1.772(3) .
C1 O1 1.369(4) .
C1 C2 1.391(4) .
C1 C6 1.400(4) .
C2 C3 1.399(4) .
C3 C4 1.400(4) .
C4 C5 1.383(4) .
C4 C7 1.531(4) .
C5 C6 1.399(4) .
C6 S1 1.771(3) 4_757
C7 C9 1.520(5) .
C7 C8 1.524(6) .
C7 C10 1.527(6) .
O1 C11 1.431(4) .
S2 C13 1.771(3) .
S2 C22 1.778(3) .
C12 O2 1.367(5) .
C12 C13 1.400(4) .
C12 C13 1.400(4) 7_665
C13 C14 1.385(4) .
C14 C15 1.401(4) .
C15 C14 1.401(4) 7_665
C15 C16 1.537(7) 7_665
C15 C16 1.537(7) .
C16 C17 1.507(12) .
C16 C18 1.538(17) .
C16 C19 1.561(13) .
O2 C20 1.396(8) .
O2 C40 1.47(3) .
O2 C40 1.47(3) 7_665
C20 I1 1.544(8) .
C21 O3 1.373(7) .
C21 O33 1.382(17) .
C21 C22 1.395(4) 8_455
C21 C22 1.395(4) .
C22 C23 1.362(6) .
C22 C33 1.46(2) .
C23 C24 1.405(6) .
C24 C23 1.405(6) 8_455
C24 C25 1.547(9) .
C25 C26 1.437(9) 8_455
C25 C26 1.437(9) .
C25 C27 1.554(12) .
C25 C27 1.554(12) 8_455
C25 C28 1.584(12) .
C25 C28 1.585(12) 8_455
O3 C29 1.386(10) .
C33 C34 1.40(3) .
C34 C33 1.40(3) 8_455
C34 C35 1.53(3) .
C35 C36 1.500(15) 8_455
C35 C36 1.500(15) .
C35 C37 1.566(18) .
O33 C39 1.441(19) .
I1 I2 2.682(3) .
